data_4315272
loop_
_publ_author_name
'Jack M. Harrowfield'
'George A. Koutsantonis'
'Nigel A. Lengkeek'
'Brian W. Skelton'
'Allan H. White'

_publ_contact_author_address
;
   Chemistry
   University of Western Australia
   35 Stirling Highway
   Crawley
   Western Australia 6009
   Australia
;
_publ_contact_author_email brian.skelton@uwa.edu.au
_publ_contact_author_fax (+61)_08_6488_1118
_publ_contact_author_name 'Skelton, B. W.'
_publ_contact_author_phone (+61)_08_6488_7107
_publ_section_title
;
 Structural and Electrochemical Studies of Co(III) Cage Amine Complexes
 with Pendent Thienylmethylamino Groups
;
_journal_name_full 'Inorganic Chemistry'
_journal_page_first 3152
_journal_page_last 3161
_journal_paper_doi 10.1021/ic9019603
_journal_volume 49
_journal_year 2010
_chemical_formula_moiety 'C24 H44 Co N8 S2, 5(H2 O), 5(Cl)'
_chemical_formula_sum 'C24 H54 Cl5 Co N8 O5 S2'
_chemical_formula_weight 835.05
_chemical_name_systematic
;
 ?
;
_space_group_IT_number 2
_symmetry_cell_setting triclinic
_symmetry_space_group_name_Hall '-P 1'
_symmetry_space_group_name_H-M 'P -1'
_atom_sites_solution_hydrogens geom
_atom_sites_solution_primary direct
_atom_sites_solution_secondary difmap
_audit_creation_date 2009-08-23T18:50:57-00:00
_audit_creation_method 'WinGX routine CIF_UPDATE'
_cell_angle_alpha 73.433(2)
_cell_angle_beta 89.839(2)
_cell_angle_gamma 79.880(2)
_cell_formula_units_Z 2
_cell_length_a 10.4870(10)
_cell_length_b 12.1800(10)
_cell_length_c 14.986(2)
_cell_measurement_reflns_used 7005
_cell_measurement_temperature 150(2)
_cell_measurement_theta_max 33.4
_cell_measurement_theta_min 2.57
_cell_volume 1803.9(3)
_computing_cell_refinement 'Siemens SAINT (Siemens, 1995)'
_computing_data_collection 'Siemens SMART (Siemens, 1995)'
_computing_data_reduction 'xtal ADDREF SORTRF'
_computing_molecular_graphics OrtepII
_computing_publication_material WinGX
_computing_structure_refinement 'SHELXL-97 (Sheldrick, 2008)'
_computing_structure_solution xtal
_diffrn_ambient_temperature 150(2)
_diffrn_measured_fraction_theta_full 0.984
_diffrn_measured_fraction_theta_max 0.92
_diffrn_measurement_device_type
;
        Bruker SMART CCD diffractometer
;
_diffrn_measurement_method '\w scans'
_diffrn_radiation_monochromator graphite
_diffrn_radiation_type MoK\a
_diffrn_radiation_wavelength 0.71073
_diffrn_reflns_av_R_equivalents 0.019
_diffrn_reflns_av_unetI/netI 0.0257
_diffrn_reflns_limit_h_max 15
_diffrn_reflns_limit_h_min -15
_diffrn_reflns_limit_k_max 18
_diffrn_reflns_limit_k_min -17
_diffrn_reflns_limit_l_max 23
_diffrn_reflns_limit_l_min -23
_diffrn_reflns_number 27427
_diffrn_reflns_theta_full 32
_diffrn_reflns_theta_max 33.5
_diffrn_reflns_theta_min 1.42
_diffrn_standards_decay_% 0
_diffrn_standards_number 0
_exptl_absorpt_coefficient_mu 1.008
_exptl_absorpt_correction_T_max 1
_exptl_absorpt_correction_T_min .88
_exptl_absorpt_correction_type multi-scan
_exptl_absorpt_process_details
;
 SADABS; Sheldrick, 1996
;
_exptl_crystal_colour orange
_exptl_crystal_density_diffrn 1.537
_exptl_crystal_density_method 'not measured'
_exptl_crystal_description flat_rod
_exptl_crystal_F_000 876
_exptl_crystal_size_max 0.45
_exptl_crystal_size_mid 0.28
_exptl_crystal_size_min 0.21
_refine_diff_density_max 1.335
_refine_diff_density_min -0.528
_refine_diff_density_rms 0.08
_refine_ls_extinction_method none
_refine_ls_goodness_of_fit_ref 0.945
_refine_ls_hydrogen_treatment mixed
_refine_ls_matrix_type full
_refine_ls_number_parameters 483
_refine_ls_number_reflns 13026
_refine_ls_number_restraints 15
_refine_ls_restrained_S_all 0.945
_refine_ls_R_factor_all 0.0424
_refine_ls_R_factor_gt 0.0335
_refine_ls_shift/su_max 0.016
_refine_ls_shift/su_mean 0
_refine_ls_structure_factor_coef Fsqd
_refine_ls_weighting_details 'calc w=1/[\s^2^(Fo^2^)+(0.0552P)^2^+1.3091P] where P=(Fo^2^+2Fc^2^)/3'
_refine_ls_weighting_scheme calc
_refine_ls_wR_factor_gt 0.0885
_refine_ls_wR_factor_ref 0.0946
_reflns_number_gt 11017
_reflns_number_total 13026
_reflns_threshold_expression I>2\s(I)
_cod_data_source_file ic9019603_si_002.cif
_cod_data_source_block gk178
_cod_original_sg_symbol_Hall -P_1
_cod_database_code 4315272

loop_
_symmetry_equiv_pos_as_xyz
'x, y, z'
'-x, -y, -z'

loop_
_atom_site_label
_atom_site_type_symbol
_atom_site_fract_x
_atom_site_fract_y
_atom_site_fract_z
_atom_site_U_iso_or_equiv
_atom_site_adp_type
_atom_site_occupancy
_atom_site_symmetry_multiplicity
_atom_site_calc_flag
_atom_site_refinement_flags
_atom_site_disorder_assembly
_atom_site_disorder_group
Co1 Co 0.243944(16) 0.515334(14) 0.743511(11) 0.01028(4) Uani 1 1 d . A .
Cl1 Cl 0.43950(4) 0.96978(3) 0.72320(2) 0.02204(7) Uani 1 1 d . . .
Cl2 Cl -0.09776(4) 0.71034(3) 0.87890(3) 0.02314(7) Uani 1 1 d . . .
Cl3 Cl 0.01927(4) 0.11620(3) 0.70926(3) 0.02352(7) Uani 1 1 d . . .
Cl4 Cl 0.69769(3) 0.42898(3) 0.84035(3) 0.02204(7) Uani 1 1 d . . .
Cl5 Cl 0.22732(3) 0.49427(3) 0.47430(2) 0.01918(7) Uani 1 1 d . . .
C1 C 0.05629(12) 0.34471(11) 0.81365(9) 0.0130(2) Uani 1 1 d . A .
C10 C -0.02135(14) 0.17427(12) 0.93491(10) 0.0201(3) Uani 1 1 d . A .
H10A H 0.0564 0.1149 0.9349 0.024 Uiso 1 1 calc R . .
H10B H -0.0064 0.2114 0.9838 0.024 Uiso 1 1 calc R . .
S11 S -0.19569(15) 0.04320(12) 0.88682(9) 0.0252(3) Uani 0.7349(19) 1 d P A 1
C11 C -0.1933(16) 0.0494(15) 0.9073(10) 0.036(4) Uani 0.2651(19) 1 d P A 2
H11 H -0.164 0.0349 0.851 0.043 Uiso 0.2651(19) 1 calc PR A 2
C12 C -0.13731(14) 0.11668(12) 0.95638(10) 0.0185(2) Uani 1 1 d . . .
C13 C -0.2043(13) 0.1105(12) 1.0357(8) 0.0348(17) Uani 0.7349(19) 1 d P A 1
H13 H -0.1867 0.1451 1.0826 0.042 Uiso 0.7349(19) 1 calc PR A 1
S13 S -0.2220(10) 0.1113(9) 1.0540(7) 0.0378(12) Uani 0.2651(19) 1 d P A 2
C14 C -0.30966(18) 0.04121(16) 1.03768(14) 0.0338(4) Uani 1 1 d . . .
H14A H -0.3683 0.0256 1.0862 0.041 Uiso 0.7349(19) 1 calc PR A 1
H14B H -0.3712 0.0196 1.083 0.041 Uiso 0.2651(19) 1 calc PR A 2
C15 C -0.30968(19) 0.00415(16) 0.96142(15) 0.0349(4) Uani 1 1 d . A .
H15A H -0.3701 -0.041 0.9507 0.042 Uiso 0.7349(19) 1 calc PR A 1
H15B H -0.367 -0.0396 0.9442 0.042 Uiso 0.2651(19) 1 d PR A 2
N1 N -0.04141(11) 0.26474(9) 0.84148(8) 0.01430(19) Uani 1 1 d . . .
H1A H -0.1217 0.3106 0.8395 0.017 Uiso 1 1 calc R A .
H1B H -0.0443 0.2267 0.7967 0.017 Uiso 1 1 calc R . .
C2A C 0.03155(13) 0.39654(11) 0.70797(9) 0.0143(2) Uani 1 1 d . . .
H2A1 H 0.0623 0.3353 0.6774 0.017 Uiso 1 1 calc R A .
H2A2 H -0.063 0.4221 0.6936 0.017 Uiso 1 1 calc R . .
N3A N 0.09765(10) 0.49731(9) 0.66884(8) 0.01252(18) Uani 1 1 d . A .
H3A H 0.1304 0.4897 0.6127 0.015 Uiso 1 1 calc R . .
C4A C 0.00319(12) 0.60998(11) 0.64624(9) 0.0152(2) Uani 1 1 d . . .
H4A1 H -0.0406 0.6198 0.7028 0.018 Uiso 1 1 calc R A .
H4A2 H -0.0635 0.6122 0.5988 0.018 Uiso 1 1 calc R . .
C4A' C 0.08104(12) 0.70419(11) 0.60929(9) 0.0153(2) Uani 1 1 d . A .
H4A3 H 0.1131 0.7015 0.5476 0.018 Uiso 1 1 calc R . .
H4A4 H 0.0265 0.7816 0.6021 0.018 Uiso 1 1 calc R . .
N3A' N 0.19298(10) 0.68426(9) 0.67750(8) 0.01262(18) Uani 1 1 d . . .
H3A' H 0.1623 0.7201 0.7224 0.015 Uiso 1 1 calc R A .
C2A' C 0.29535(12) 0.74722(11) 0.63006(10) 0.0167(2) Uani 1 1 d . A .
H2A3 H 0.2802 0.8268 0.6372 0.02 Uiso 1 1 calc R . .
H2A4 H 0.2893 0.7545 0.5626 0.02 Uiso 1 1 calc R . .
C2B C 0.19349(12) 0.27315(11) 0.83867(9) 0.0145(2) Uani 1 1 d . . .
H2B1 H 0.2096 0.2486 0.9072 0.017 Uiso 1 1 calc R A .
H2B2 H 0.201 0.2021 0.818 0.017 Uiso 1 1 calc R . .
N3B N 0.29296(10) 0.34201(9) 0.79374(8) 0.01328(18) Uani 1 1 d . A .
H3B H 0.3592 0.3276 0.839 0.016 Uiso 1 1 calc R . .
C4B C 0.35231(13) 0.29844(11) 0.71652(10) 0.0166(2) Uani 1 1 d . . .
H4B1 H 0.2849 0.3034 0.6687 0.02 Uiso 1 1 calc R A .
H4B2 H 0.3968 0.2163 0.7409 0.02 Uiso 1 1 calc R . .
C4B' C 0.44777(13) 0.37554(11) 0.67576(10) 0.0169(2) Uani 1 1 d . A .
H4B3 H 0.5209 0.3627 0.7214 0.02 Uiso 1 1 calc R . .
H4B4 H 0.4828 0.3577 0.6191 0.02 Uiso 1 1 calc R . .
N3B' N 0.37784(10) 0.49947(9) 0.65193(8) 0.01292(18) Uani 1 1 d . . .
H3B' H 0.3332 0.5143 0.595 0.016 Uiso 1 1 calc R A .
C2B' C 0.47496(13) 0.57813(11) 0.63539(9) 0.0152(2) Uani 1 1 d . A .
H2B3 H 0.4892 0.6041 0.5678 0.018 Uiso 1 1 calc R . .
H2B4 H 0.5585 0.5344 0.6679 0.018 Uiso 1 1 calc R . .
C2C C 0.02856(12) 0.43779(11) 0.86516(9) 0.0141(2) Uani 1 1 d . . .
H2C1 H -0.0585 0.4855 0.8444 0.017 Uiso 1 1 calc R A .
H2C2 H 0.0278 0.3991 0.9329 0.017 Uiso 1 1 calc R . .
N3C N 0.12713(10) 0.51580(9) 0.84833(8) 0.01280(18) Uani 1 1 d . A .
H3C H 0.0814 0.5916 0.8366 0.015 Uiso 1 1 calc R . .
C4C C 0.21337(13) 0.49287(12) 0.93340(9) 0.0158(2) Uani 1 1 d . . .
H4C1 H 0.2569 0.4102 0.9539 0.019 Uiso 1 1 calc R A .
H4C2 H 0.1622 0.5104 0.9849 0.019 Uiso 1 1 calc R . .
C4C' C 0.31197(13) 0.57115(12) 0.90708(9) 0.0169(2) Uani 1 1 d . A .
H4C3 H 0.2692 0.6535 0.8954 0.02 Uiso 1 1 calc R . .
H4C4 H 0.3785 0.5521 0.9585 0.02 Uiso 1 1 calc R . .
N3C' N 0.37415(10) 0.55348(9) 0.82094(7) 0.01269(18) Uani 1 1 d . . .
H3C' H 0.4396 0.4882 0.84 0.015 Uiso 1 1 calc R A .
C2C' C 0.43798(13) 0.65484(11) 0.77596(9) 0.0150(2) Uani 1 1 d . A .
H2C3 H 0.53 0.6366 0.7987 0.018 Uiso 1 1 calc R . .
H2C4 H 0.3952 0.7236 0.7945 0.018 Uiso 1 1 calc R . .
C1' C 0.43127(12) 0.68465(11) 0.66967(9) 0.0123(2) Uani 1 1 d . . .
N1' N 0.51825(11) 0.77162(9) 0.63089(8) 0.01394(19) Uani 1 1 d . A .
H1'1 H 0.4942 0.8341 0.6541 0.017 Uiso 1 1 calc R . .
H1'2 H 0.5026 0.7985 0.5673 0.017 Uiso 1 1 calc R . .
C10' C 0.66301(13) 0.72951(12) 0.65044(10) 0.0174(2) Uani 1 1 d . . .
H10C H 0.6838 0.7083 0.7183 0.021 Uiso 1 1 calc R A .
H10D H 0.6908 0.6594 0.6294 0.021 Uiso 1 1 calc R . .
S11' S 0.77354(6) 0.83908(6) 0.48516(5) 0.01812(13) Uani 0.7349(19) 1 d P A 1
C11' C 0.7615(8) 0.8549(7) 0.5157(8) 0.0315(18) Uani 0.2651(19) 1 d P A 2
H11' H 0.7344 0.8182 0.4729 0.038 Uiso 0.2651(19) 1 calc PR A 2
C12' C 0.73353(13) 0.82370(12) 0.60022(10) 0.0162(2) Uani 1 1 d . A .
C13' C 0.7758(4) 0.9044(3) 0.6327(3) 0.0207(6) Uani 0.7349(19) 1 d P A 1
H13' H 0.7644 0.909 0.6945 0.025 Uiso 0.7349(19) 1 calc PR A 1
S13' S 0.7821(2) 0.9196(2) 0.65692(16) 0.0170(4) Uani 0.2651(19) 1 d P A 2
C14' C 0.84097(14) 0.98412(13) 0.56322(12) 0.0227(3) Uani 1 1 d . . .
H14C H 0.8772 1.0463 0.5728 0.027 Uiso 0.7349(19) 1 calc PR A 1
H14D H 0.8795 1.049 0.5634 0.027 Uiso 0.2651(19) 1 d PR A 2
C15' C 0.84071(15) 0.95394(13) 0.48298(11) 0.0216(3) Uani 1 1 d . A .
H15C H 0.8769 0.996 0.4284 0.026 Uiso 0.7349(19) 1 calc PR A 1
H15D H 0.8776 0.9841 0.4251 0.026 Uiso 0.2651(19) 1 d PR A 2
O1 O 0.52983(11) 0.17089(10) 0.55852(8) 0.0226(2) Uani 1 1 d D . .
H1AO H 0.5967(17) 0.1842(19) 0.5807(15) 0.034(6) Uiso 1 1 d D . .
H1BO H 0.501(2) 0.1182(19) 0.5979(16) 0.047(7) Uiso 1 1 d D . .
O2 O 0.10193(14) 0.84284(11) 0.77178(10) 0.0326(3) Uani 1 1 d D . .
H2AO H 0.092(3) 0.9155(14) 0.7531(18) 0.051(8) Uiso 1 1 d D . .
H2BO H 0.035(2) 0.822(2) 0.8019(18) 0.050(8) Uiso 1 1 d D . .
O3 O 0.48018(12) 0.30253(13) 0.93624(9) 0.0338(3) Uani 1 1 d D . .
H3AO H 0.5589(17) 0.302(2) 0.9255(16) 0.042(7) Uiso 1 1 d D . .
H3BO H 0.468(2) 0.268(2) 0.9908(13) 0.048(7) Uiso 1 1 d D . .
O4 O 0.59963(14) 0.78188(14) 0.89155(9) 0.0352(3) Uani 1 1 d D . .
H4BO H 0.6834(15) 0.769(2) 0.8843(18) 0.051(8) Uiso 1 1 d D . .
H4AO H 0.565(2) 0.8401(18) 0.8459(15) 0.049(7) Uiso 1 1 d D . .
O5 O 0.25930(13) 0.75678(12) 0.38450(11) 0.0360(3) Uani 1 1 d D . .
H5AO H 0.191(2) 0.7984(19) 0.3562(18) 0.049(8) Uiso 1 1 d D . .
H5BO H 0.249(3) 0.6850(14) 0.398(2) 0.064(9) Uiso 1 1 d D . .

loop_
_atom_site_aniso_label
_atom_site_aniso_U_11
_atom_site_aniso_U_22
_atom_site_aniso_U_33
_atom_site_aniso_U_23
_atom_site_aniso_U_13
_atom_site_aniso_U_12
Co1 0.01011(7) 0.00995(7) 0.01080(7) -0.00330(5) 0.00025(5) -0.00137(5)
Cl1 0.02940(17) 0.01528(14) 0.02124(15) -0.00504(11) 0.00466(13) -0.00398(12)
Cl2 0.02636(17) 0.01805(14) 0.02295(16) -0.00555(12) 0.00475(13) 0.00072(12)
Cl3 0.02871(17) 0.02000(15) 0.02473(16) -0.01135(12) 0.00373(13) -0.00396(12)
Cl4 0.01497(14) 0.02068(15) 0.02783(17) -0.00456(12) -0.00220(12) -0.00035(11)
Cl5 0.01948(14) 0.02496(15) 0.01531(13) -0.00955(11) -0.00050(11) -0.00368(11)
C1 0.0131(5) 0.0120(5) 0.0142(5) -0.0035(4) 0.0009(4) -0.0037(4)
C10 0.0213(6) 0.0166(6) 0.0203(6) -0.0002(5) -0.0018(5) -0.0065(5)
S11 0.0311(4) 0.0290(3) 0.0218(6) -0.0103(4) 0.0058(3) -0.0175(3)
C11 0.026(5) 0.047(7) 0.016(6) 0.008(4) 0.010(4) 0.010(4)
C12 0.0206(6) 0.0148(5) 0.0196(6) -0.0026(5) 0.0009(5) -0.0057(5)
C13 0.032(3) 0.0196(15) 0.049(5) -0.003(3) -0.006(3) -0.0049(19)
S13 0.037(3) 0.0268(13) 0.046(3) -0.0043(16) -0.0001(16) -0.0074(14)
C14 0.0289(8) 0.0270(8) 0.0364(9) 0.0015(7) 0.0135(7) 0.0010(6)
C15 0.0308(9) 0.0274(8) 0.0476(11) -0.0077(7) -0.0032(8) -0.0132(7)
N1 0.0143(5) 0.0128(4) 0.0166(5) -0.0042(4) 0.0013(4) -0.0047(4)
C2A 0.0156(5) 0.0130(5) 0.0147(5) -0.0034(4) -0.0005(4) -0.0051(4)
N3A 0.0125(4) 0.0116(4) 0.0132(4) -0.0031(3) 0.0000(4) -0.0026(3)
C4A 0.0123(5) 0.0134(5) 0.0188(6) -0.0036(4) -0.0016(4) -0.0013(4)
C4A' 0.0129(5) 0.0132(5) 0.0176(5) -0.0016(4) -0.0035(4) -0.0016(4)
N3A' 0.0111(4) 0.0121(4) 0.0144(5) -0.0032(4) 0.0008(4) -0.0022(3)
C2A' 0.0109(5) 0.0149(5) 0.0200(6) 0.0017(4) -0.0001(4) -0.0025(4)
C2B 0.0129(5) 0.0120(5) 0.0174(5) -0.0025(4) 0.0010(4) -0.0025(4)
N3B 0.0118(4) 0.0125(4) 0.0157(5) -0.0043(4) 0.0004(4) -0.0020(3)
C4B 0.0177(6) 0.0130(5) 0.0202(6) -0.0069(4) 0.0040(5) -0.0019(4)
C4B' 0.0161(6) 0.0130(5) 0.0215(6) -0.0061(4) 0.0044(5) -0.0010(4)
N3B' 0.0122(4) 0.0136(4) 0.0141(5) -0.0058(4) 0.0009(4) -0.0023(3)
C2B' 0.0147(5) 0.0159(5) 0.0175(6) -0.0077(4) 0.0047(4) -0.0050(4)
C2C 0.0140(5) 0.0137(5) 0.0162(5) -0.0053(4) 0.0030(4) -0.0048(4)
N3C 0.0132(4) 0.0125(4) 0.0139(4) -0.0051(4) 0.0012(4) -0.0033(3)
C4C 0.0165(5) 0.0205(6) 0.0121(5) -0.0049(4) 0.0010(4) -0.0074(4)
C4C' 0.0185(6) 0.0222(6) 0.0132(5) -0.0077(4) 0.0029(4) -0.0084(5)
N3C' 0.0125(4) 0.0132(4) 0.0127(4) -0.0037(4) 0.0005(4) -0.0035(3)
C2C' 0.0170(5) 0.0152(5) 0.0146(5) -0.0049(4) 0.0020(4) -0.0069(4)
C1' 0.0107(5) 0.0126(5) 0.0136(5) -0.0032(4) 0.0010(4) -0.0036(4)
N1' 0.0125(5) 0.0123(4) 0.0165(5) -0.0026(4) 0.0016(4) -0.0033(4)
C10' 0.0120(5) 0.0167(6) 0.0216(6) -0.0022(5) 0.0009(4) -0.0032(4)
S11' 0.0183(2) 0.0193(3) 0.0171(3) -0.00403(19) 0.0007(2) -0.00611(18)
C11' 0.029(4) 0.033(4) 0.039(5) -0.024(4) -0.001(3) 0.001(3)
C12' 0.0126(5) 0.0171(6) 0.0186(6) -0.0042(4) 0.0011(4) -0.0036(4)
C13' 0.0180(11) 0.0234(13) 0.0206(16) -0.0067(10) 0.0053(11) -0.0029(8)
S13' 0.0182(7) 0.0187(8) 0.0154(10) -0.0056(6) 0.0032(7) -0.0058(5)
C14' 0.0176(6) 0.0203(6) 0.0328(8) -0.0117(6) 0.0028(5) -0.0037(5)
C15' 0.0216(6) 0.0174(6) 0.0219(6) -0.0017(5) 0.0026(5) 0.0000(5)
O1 0.0232(5) 0.0245(5) 0.0189(5) -0.0022(4) -0.0006(4) -0.0077(4)
O2 0.0411(7) 0.0211(5) 0.0396(7) -0.0147(5) 0.0129(6) -0.0067(5)
O3 0.0191(5) 0.0438(7) 0.0281(6) 0.0044(5) -0.0054(5) -0.0025(5)
O4 0.0285(6) 0.0464(8) 0.0275(6) -0.0060(6) -0.0025(5) -0.0060(6)
O5 0.0290(6) 0.0280(6) 0.0512(8) -0.0126(6) -0.0101(6) -0.0039(5)

loop_
_atom_type_symbol
_atom_type_description
_atom_type_scat_dispersion_real
_atom_type_scat_dispersion_imag
_atom_type_scat_source
C C 0.0033 0.0016 'International Tables Vol C Tables 4.2.6.8 and 6.1.1.4'
H H 0 0 'International Tables Vol C Tables 4.2.6.8 and 6.1.1.4'
Cl Cl 0.1484 0.1585 'International Tables Vol C Tables 4.2.6.8 and 6.1.1.4'
Co Co 0.3494 0.9721 'International Tables Vol C Tables 4.2.6.8 and 6.1.1.4'
N N 0.0061 0.0033 'International Tables Vol C Tables 4.2.6.8 and 6.1.1.4'
O O 0.0106 0.006 'International Tables Vol C Tables 4.2.6.8 and 6.1.1.4'
S S 0.1246 0.1234 'International Tables Vol C Tables 4.2.6.8 and 6.1.1.4'

loop_
_geom_angle_atom_site_label_1
_geom_angle_atom_site_label_2
_geom_angle_atom_site_label_3
_geom_angle
_geom_angle_site_symmetry_1
_geom_angle_site_symmetry_3
_geom_angle_publ_flag
N3A Co1 N3B' 96.27(5) . . ?
N3A Co1 N3A' 84.86(4) . . ?
N3B' Co1 N3A' 90.25(4) . . ?
N3A Co1 N3C 89.08(5) . . ?
N3B' Co1 N3C 172.16(5) . . ?
N3A' Co1 N3C 95.94(4) . . ?
N3A Co1 N3C' 171.77(4) . . ?
N3B' Co1 N3C' 89.17(5) . . ?
N3A' Co1 N3C' 88.95(4) . . ?
N3C Co1 N3C' 86.15(5) . . ?
N3A Co1 N3B 89.95(4) . . ?
N3B' Co1 N3B 85.03(4) . . ?
N3A' Co1 N3B 172.57(4) . . ?
N3C Co1 N3B 89.27(4) . . ?
N3C' Co1 N3B 96.69(4) . . ?
N1 C1 C2B 109.28(10) . . ?
N1 C1 C2C 108.11(10) . . ?
C2B C1 C2C 111.33(10) . . ?
N1 C1 C2A 103.97(10) . . ?
C2B C1 C2A 111.59(11) . . ?
C2C C1 C2A 112.21(10) . . ?
C12 C10 N1 110.59(11) . . ?
C12 C10 H10A 109.5 . . ?
N1 C10 H10A 109.5 . . ?
C12 C10 H10B 109.5 . . ?
N1 C10 H10B 109.5 . . ?
H10A C10 H10B 108.1 . . ?
C15 S11 C12 91.76(10) . . ?
C12 C11 C15 109.0(10) . . ?
C12 C11 H11 125.5 . . ?
C15 C11 H11 125.5 . . ?
C13 C12 C11 106.3(9) . . ?
C13 C12 C10 123.9(6) . . ?
C11 C12 C10 129.6(7) . . ?
C11 C12 S13 106.5(8) . . ?
C10 C12 S13 123.8(4) . . ?
C13 C12 S11 112.4(6) . . ?
C10 C12 S11 123.59(12) . . ?
S13 C12 S11 112.6(4) . . ?
C12 C13 C14 110.1(9) . . ?
C12 C13 H13 125 . . ?
C14 C13 H13 125 . . ?
C14 S13 C12 97.2(6) . . ?
C15 C14 S13 123.3(3) . . ?
C15 C14 C13 110.6(4) . . ?
C15 C14 H14A 124.7 . . ?
C13 C14 H14A 124.7 . . ?
C15 C14 H14B 118.4 . . ?
S13 C14 H14B 118.3 . . ?
C14 C15 C11 103.9(6) . . ?
C14 C15 S11 115.12(14) . . ?
C14 C15 H15A 122.4 . . ?
S11 C15 H15A 122.4 . . ?
C14 C15 H15B 128.4 . . ?
C11 C15 H15B 127.8 . . ?
C10 N1 C1 118.37(10) . . ?
C10 N1 H1A 107.7 . . ?
C1 N1 H1A 107.7 . . ?
C10 N1 H1B 107.7 . . ?
C1 N1 H1B 107.7 . . ?
H1A N1 H1B 107.1 . . ?
N3A C2A C1 112.75(10) . . ?
N3A C2A H2A1 109 . . ?
C1 C2A H2A1 109 . . ?
N3A C2A H2A2 109 . . ?
C1 C2A H2A2 109 . . ?
H2A1 C2A H2A2 107.8 . . ?
C2A N3A C4A 111.12(10) . . ?
C2A N3A Co1 118.09(8) . . ?
C4A N3A Co1 106.74(8) . . ?
C2A N3A H3A 106.8 . . ?
C4A N3A H3A 106.8 . . ?
Co1 N3A H3A 106.8 . . ?
N3A C4A C4A' 106.13(10) . . ?
N3A C4A H4A1 110.5 . . ?
C4A' C4A H4A1 110.5 . . ?
N3A C4A H4A2 110.5 . . ?
C4A' C4A H4A2 110.5 . . ?
H4A1 C4A H4A2 108.7 . . ?
N3A' C4A' C4A 107.83(10) . . ?
N3A' C4A' H4A3 110.1 . . ?
C4A C4A' H4A3 110.1 . . ?
N3A' C4A' H4A4 110.1 . . ?
C4A C4A' H4A4 110.1 . . ?
H4A3 C4A' H4A4 108.5 . . ?
C2A' N3A' C4A' 109.17(10) . . ?
C2A' N3A' Co1 117.94(8) . . ?
C4A' N3A' Co1 110.16(8) . . ?
C2A' N3A' H3A' 106.3 . . ?
C4A' N3A' H3A' 106.3 . . ?
Co1 N3A' H3A' 106.3 . . ?
N3A' C2A' C1' 112.09(10) . . ?
N3A' C2A' H2A3 109.2 . . ?
C1' C2A' H2A3 109.2 . . ?
N3A' C2A' H2A4 109.2 . . ?
C1' C2A' H2A4 109.2 . . ?
H2A3 C2A' H2A4 107.9 . . ?
N3B C2B C1 111.16(10) . . ?
N3B C2B H2B1 109.4 . . ?
C1 C2B H2B1 109.4 . . ?
N3B C2B H2B2 109.4 . . ?
C1 C2B H2B2 109.4 . . ?
H2B1 C2B H2B2 108 . . ?
C2B N3B C4B 110.96(10) . . ?
C2B N3B Co1 119.41(8) . . ?
C4B N3B Co1 106.95(8) . . ?
C2B N3B H3B 106.2 . . ?
C4B N3B H3B 106.2 . . ?
Co1 N3B H3B 106.2 . . ?
N3B C4B C4B' 105.99(10) . . ?
N3B C4B H4B1 110.5 . . ?
C4B' C4B H4B1 110.5 . . ?
N3B C4B H4B2 110.5 . . ?
C4B' C4B H4B2 110.5 . . ?
H4B1 C4B H4B2 108.7 . . ?
N3B' C4B' C4B 107.77(10) . . ?
N3B' C4B' H4B3 110.2 . . ?
C4B C4B' H4B3 110.2 . . ?
N3B' C4B' H4B4 110.2 . . ?
C4B C4B' H4B4 110.2 . . ?
H4B3 C4B' H4B4 108.5 . . ?
C2B' N3B' C4B' 109.05(10) . . ?
C2B' N3B' Co1 118.70(8) . . ?
C4B' N3B' Co1 109.71(8) . . ?
C2B' N3B' H3B' 106.2 . . ?
C4B' N3B' H3B' 106.2 . . ?
Co1 N3B' H3B' 106.2 . . ?
N3B' C2B' C1' 112.07(10) . . ?
N3B' C2B' H2B3 109.2 . . ?
C1' C2B' H2B3 109.2 . . ?
N3B' C2B' H2B4 109.2 . . ?
C1' C2B' H2B4 109.2 . . ?
H2B3 C2B' H2B4 107.9 . . ?
N3C C2C C1 112.26(10) . . ?
N3C C2C H2C1 109.2 . . ?
C1 C2C H2C1 109.2 . . ?
N3C C2C H2C2 109.2 . . ?
C1 C2C H2C2 109.2 . . ?
H2C1 C2C H2C2 107.9 . . ?
C4C N3C C2C 111.39(10) . . ?
C4C N3C Co1 106.21(8) . . ?
C2C N3C Co1 118.68(8) . . ?
C4C N3C H3C 106.6 . . ?
C2C N3C H3C 106.6 . . ?
Co1 N3C H3C 106.6 . . ?
N3C C4C C4C' 106.73(10) . . ?
N3C C4C H4C1 110.4 . . ?
C4C' C4C H4C1 110.4 . . ?
N3C C4C H4C2 110.4 . . ?
C4C' C4C H4C2 110.4 . . ?
H4C1 C4C H4C2 108.6 . . ?
N3C' C4C' C4C 108.56(10) . . ?
N3C' C4C' H4C3 110 . . ?
C4C C4C' H4C3 110 . . ?
N3C' C4C' H4C4 110 . . ?
C4C C4C' H4C4 110 . . ?
H4C3 C4C' H4C4 108.4 . . ?
C2C' N3C' C4C' 109.29(10) . . ?
C2C' N3C' Co1 117.47(8) . . ?
C4C' N3C' Co1 108.60(8) . . ?
C2C' N3C' H3C' 107 . . ?
C4C' N3C' H3C' 107 . . ?
Co1 N3C' H3C' 107 . . ?
N3C' C2C' C1' 112.32(10) . . ?
N3C' C2C' H2C3 109.1 . . ?
C1' C2C' H2C3 109.1 . . ?
N3C' C2C' H2C4 109.1 . . ?
C1' C2C' H2C4 109.1 . . ?
H2C3 C2C' H2C4 107.9 . . ?
N1' C1' C2B' 108.30(10) . . ?
N1' C1' C2A' 104.99(10) . . ?
C2B' C1' C2A' 111.18(11) . . ?
N1' C1' C2C' 108.86(10) . . ?
C2B' C1' C2C' 112.56(10) . . ?
C2A' C1' C2C' 110.61(11) . . ?
C1' N1' C10' 117.14(10) . . ?
C1' N1' H1'1 108 . . ?
C10' N1' H1'1 108 . . ?
C1' N1' H1'2 108 . . ?
C10' N1' H1'2 108 . . ?
H1'1 N1' H1'2 107.3 . . ?
C12' C10' N1' 109.52(11) . . ?
C12' C10' H10C 109.8 . . ?
N1' C10' H10C 109.8 . . ?
C12' C10' H10D 109.8 . . ?
N1' C10' H10D 109.8 . . ?
H10C C10' H10D 108.2 . . ?
C15' S11' C12' 90.94(8) . . ?
C12' C11' C15' 119.0(7) . . ?
C12' C11' H11' 120.5 . . ?
C15' C11' H11' 120.5 . . ?
C11' C12' C13' 101.3(4) . . ?
C11' C12' C10' 130.1(4) . . ?
C13' C12' C10' 128.44(19) . . ?
C13' C12' S11' 110.94(18) . . ?
C10' C12' S11' 120.62(10) . . ?
C11' C12' S13' 108.8(4) . . ?
C10' C12' S13' 120.99(13) . . ?
S11' C12' S13' 118.37(11) . . ?
C12' C13' C14' 113.4(3) . . ?
C12' C13' H13' 123.3 . . ?
C14' C13' H13' 123.3 . . ?
C14' S13' C12' 89.14(13) . . ?
C15' C14' C13' 108.28(18) . . ?
C15' C14' S13' 125.13(15) . . ?
C15' C14' H14C 125.9 . . ?
C13' C14' H14C 125.9 . . ?
C15' C14' H14D 117.6 . . ?
S13' C14' H14D 117.3 . . ?
C14' C15' C11' 97.5(4) . . ?
C14' C15' S11' 116.37(12) . . ?
C14' C15' H15C 121.8 . . ?
S11' C15' H15C 121.8 . . ?
C14' C15' H15D 131 . . ?
C11' C15' H15D 131.4 . . ?
S11' C15' H15D 112.4 . . ?
H1AO O1 H1BO 110(2) . . ?
H2AO O2 H2BO 110(2) . . ?
H3AO O3 H3BO 114(2) . . ?
H4BO O4 H4AO 108(2) . . ?
H5AO O5 H5BO 108(2) . . ?

loop_
_geom_bond_atom_site_label_1
_geom_bond_atom_site_label_2
_geom_bond_distance
_geom_bond_site_symmetry_2
_geom_bond_publ_flag
Co1 N3A 1.9805(11) . ?
Co1 N3B' 1.9844(11) . ?
Co1 N3A' 1.9884(11) . ?
Co1 N3C 1.9900(11) . ?
Co1 N3C' 1.9915(11) . ?
Co1 N3B 2.0005(11) . ?
C1 N1 1.5130(16) . ?
C1 C2B 1.5318(18) . ?
C1 C2C 1.5323(18) . ?
C1 C2A 1.5324(18) . ?
C10 C12 1.498(2) . ?
C10 N1 1.5032(18) . ?
C10 H10A 0.99 . ?
C10 H10B 0.99 . ?
S11 C15 1.672(2) . ?
S11 C12 1.7294(18) . ?
C11 C12 1.440(16) . ?
C11 C15 1.558(17) . ?
C11 H11 0.95 . ?
C12 C13 1.369(9) . ?
C12 S13 1.701(8) . ?
C13 C14 1.499(14) . ?
C13 H13 0.95 . ?
S13 C14 1.425(12) . ?
C14 C15 1.343(3) . ?
C14 H14A 0.95 . ?
C14 H14B 0.95 . ?
C15 H15A 0.95 . ?
C15 H15B 0.95 . ?
N1 H1A 0.92 . ?
N1 H1B 0.92 . ?
C2A N3A 1.4890(16) . ?
C2A H2A1 0.99 . ?
C2A H2A2 0.99 . ?
N3A C4A 1.4960(16) . ?
N3A H3A 0.93 . ?
C4A C4A' 1.5014(18) . ?
C4A H4A1 0.99 . ?
C4A H4A2 0.99 . ?
C4A' N3A' 1.4990(16) . ?
C4A' H4A3 0.99 . ?
C4A' H4A4 0.99 . ?
N3A' C2A' 1.4900(16) . ?
N3A' H3A' 0.93 . ?
C2A' C1' 1.5264(18) . ?
C2A' H2A3 0.99 . ?
C2A' H2A4 0.99 . ?
C2B N3B 1.4921(16) . ?
C2B H2B1 0.99 . ?
C2B H2B2 0.99 . ?
N3B C4B 1.4961(17) . ?
N3B H3B 0.93 . ?
C4B C4B' 1.5024(19) . ?
C4B H4B1 0.99 . ?
C4B H4B2 0.99 . ?
C4B' N3B' 1.4995(17) . ?
C4B' H4B3 0.99 . ?
C4B' H4B4 0.99 . ?
N3B' C2B' 1.4909(16) . ?
N3B' H3B' 0.93 . ?
C2B' C1' 1.5254(18) . ?
C2B' H2B3 0.99 . ?
C2B' H2B4 0.99 . ?
C2C N3C 1.4974(16) . ?
C2C H2C1 0.99 . ?
C2C H2C2 0.99 . ?
N3C C4C 1.4953(17) . ?
N3C H3C 0.93 . ?
C4C C4C' 1.5045(18) . ?
C4C H4C1 0.99 . ?
C4C H4C2 0.99 . ?
C4C' N3C' 1.4975(17) . ?
C4C' H4C3 0.99 . ?
C4C' H4C4 0.99 . ?
N3C' C2C' 1.4967(16) . ?
N3C' H3C' 0.93 . ?
C2C' C1' 1.5283(18) . ?
C2C' H2C3 0.99 . ?
C2C' H2C4 0.99 . ?
C1' N1' 1.5091(16) . ?
N1' C10' 1.5155(17) . ?
N1' H1'1 0.92 . ?
N1' H1'2 0.92 . ?
C10' C12' 1.4940(19) . ?
C10' H10C 0.99 . ?
C10' H10D 0.99 . ?
S11' C15' 1.6657(17) . ?
S11' C12' 1.7389(16) . ?
C11' C12' 1.264(11) . ?
C11' C15' 1.548(9) . ?
C11' H11' 0.95 . ?
C12' C13' 1.352(4) . ?
C12' S13' 1.767(2) . ?
C13' C14' 1.465(4) . ?
C13' H13' 0.95 . ?
S13' C14' 1.583(3) . ?
C14' C15' 1.354(2) . ?
C14' H14C 0.95 . ?
C14' H14D 0.95 . ?
C15' H15C 0.95 . ?
C15' H15D 0.95 . ?
O1 H1AO 0.838(15) . ?
O1 H1BO 0.838(15) . ?
O2 H2AO 0.836(16) . ?
O2 H2BO 0.871(16) . ?
O3 H3AO 0.840(15) . ?
O3 H3BO 0.828(16) . ?
O4 H4BO 0.877(16) . ?
O4 H4AO 0.859(16) . ?
O5 H5AO 0.838(16) . ?
O5 H5BO 0.864(16) . ?

loop_
_geom_hbond_atom_site_label_D
_geom_hbond_atom_site_label_H
_geom_hbond_atom_site_label_A
_geom_hbond_distance_DH
_geom_hbond_distance_HA
_geom_hbond_distance_DA
_geom_hbond_angle_DHA
_geom_hbond_site_symmetry_A
N1 H1A Cl4 0.92 2.17 3.0897(12) 174.7 1_455
N1 H1B Cl3 0.92 2.16 3.0391(12) 159.8 .
N3A H3A Cl5 0.93 2.3 3.2205(12) 171.1 .
N3A' H3A' O2 0.93 1.86 2.7458(16) 157.2 .
N3B H3B O3 0.93 1.86 2.7844(17) 174.9 .
N3B' H3B' Cl5 0.93 2.22 3.1204(12) 163.3 .
N3C H3C Cl2 0.93 2.36 3.1679(11) 144.7 .
N3C' H3C' O3 0.93 2.28 3.0609(18) 141.7 .
N3C' H3C' Cl4 0.93 2.68 3.4412(12) 140.1 .
N1' H1'1 Cl1 0.92 2.18 3.1013(12) 174.2 .
N1' H1'2 O1 0.92 1.84 2.7481(16) 171.2 2_666
O1 H1AO O5 0.838(15) 1.915(15) 2.7423(18) 169(2) 2_666
O1 H1BO Cl1 0.838(15) 2.383(16) 3.2161(12) 173(2) 1_545
O2 H2AO Cl3 0.836(16) 2.329(17) 3.1506(13) 168(2) 1_565
O2 H2BO Cl2 0.871(16) 2.209(16) 3.0428(14) 160(2) .
O3 H3AO Cl4 0.840(15) 2.406(19) 3.0975(14) 140(2) .
O3 H3BO O4 0.828(16) 1.874(16) 2.682(2) 165(3) 2_667
O4 H4BO Cl2 0.877(16) 2.289(16) 3.1598(15) 172(2) 1_655
O4 H4AO Cl1 0.859(16) 2.287(16) 3.1311(15) 167(2) .
O5 H5AO Cl3 0.838(16) 2.351(17) 3.1776(14) 169(2) 2_566
O5 H5BO Cl5 0.864(16) 2.330(17) 3.1729(15) 165(3) .
